data_7060905
loop_
_publ_author_name
'Singh, Gurjaspreet'
'Sharma, Sanjay'
'Singh, Akshpreet'
'Kaur, Ranjeet'
Pawan,
Mohit,
'Rana, Shweta'
'Sahoo, Subash Chandra'
'Kaur, Amarjit'

_publ_section_title
;
 The first report of X-ray characterized organosilatrane-based receptors
 for the electrochemical analysis of Al3+ ions
;
_journal_issue 35
_journal_name_full 'New Journal of Chemistry'
_journal_page_first 16083
_journal_page_last 16091
_journal_paper_doi 10.1039/D1NJ02893F
_journal_volume 45
_journal_year 2021
_chemical_formula_moiety 'C30 H32.5 N3 O4 Si'
_chemical_formula_sum 'C30 H32.5 N3 O4 Si'
_chemical_formula_weight 527.18
_space_group_crystal_system triclinic
_space_group_IT_number 2
_space_group_name_Hall '-P 1'
_space_group_name_H-M_alt 'P -1'
_atom_sites_solution_hydrogens geom
_atom_sites_solution_primary dual
_audit_creation_date 2020-12-03
_audit_creation_method
;
Olex2 1.3
(compiled 2020.07.31 svn.rc2a77460 for OlexSys, GUI svn.r6145)
;
_audit_update_record
;
2021-02-11 deposited with the CCDC.	2021-07-23 downloaded from the CCDC.
;
_cell_angle_alpha 64.575(6)
_cell_angle_beta 71.386(5)
_cell_angle_gamma 85.694(5)
_cell_formula_units_Z 2
_cell_length_a 9.8540(5)
_cell_length_b 12.4096(9)
_cell_length_c 13.1516(6)
_cell_measurement_reflns_used 8992
_cell_measurement_temperature 293(2)
_cell_measurement_theta_max 26.5060
_cell_measurement_theta_min 3.3240
_cell_volume 1372.88(16)
_computing_cell_refinement 'CrysAlisPro 1.171.39.46 (Rigaku OD, 2018)'
_computing_data_collection 'CrysAlisPro 1.171.39.46 (Rigaku OD, 2018)'
_computing_data_reduction 'CrysAlisPro 1.171.39.46 (Rigaku OD, 2018)'
_computing_molecular_graphics 'Olex2 1.3 (Dolomanov et al., 2009)'
_computing_publication_material 'Olex2 1.3 (Dolomanov et al., 2009)'
_computing_structure_refinement 'SHELXL 2017/1 (Sheldrick, 2015)'
_computing_structure_solution 'ShelXT (Sheldrick, 2015)'
_diffrn_ambient_temperature 293(2)
_diffrn_detector 'CCD plate'
_diffrn_detector_type HyPix3000
_diffrn_measured_fraction_theta_full 0.998
_diffrn_measured_fraction_theta_max 0.936
_diffrn_measurement_details
;
List of Runs (angles in degrees, time in seconds):

  # Type    Start    End  Width  t~exp~   \w     \q     \k     \f   Frames
#--------------------------------------------------------------------------
  1  \w     13.00  40.00   0.50   15.00    --   -9.95  69.00 136.00   54
  2  \w    -55.00 -30.00   0.50   15.00    --   -9.95 -69.00   3.00   50
  3  \w      8.00  65.00   0.50   15.00    --   10.22  69.00 136.00  114
  4  \w    -54.00  18.00   0.50   15.00    --   10.22 -69.00   3.00  144
  5  \w    -57.00 -15.00   0.50   15.00    --   -9.95 125.00   0.00   84
  6  \w    -58.00 -33.00   0.50   15.00    --   -9.95 125.00 -90.00   50
  7  \w    -62.00 -36.00   0.50   15.00    --   -9.95 -38.00-150.00   52
  8  \w    -35.00  55.00   0.50   15.00    --   -9.95  77.00 -90.00  180
  9  \w    -57.00  -6.00   0.50   15.00    --   -9.95 125.00-180.00  102
 10  \w    -28.00  -3.00   0.50   15.00    --   -9.95  57.00-180.00   50
 11  \w     23.00  53.00   0.50   15.00    --   -9.95  57.00-180.00   60
 12  \w    -34.00   1.00   0.50   15.00    --   10.22 119.00 137.29   70
 13  \w    -19.00  37.00   0.50   15.00    --   10.22 -99.00-150.00  112
 14  \w     -4.00  41.00   0.50   15.00    --   10.22 -99.00 -30.00   90
 15  \w    -60.00  21.00   0.50   15.00    --   10.22 -19.00  30.00  162
 16  \w    -29.00  -4.00   0.50   15.00    --   10.22 120.00  52.63   50
 17  \w    -37.00  -6.00   0.50   15.00    --   10.22 127.00-155.70   62
;
_diffrn_measurement_device 'four-circle diffractometer'
_diffrn_measurement_device_type 'SuperNova, Single source at offset/far, HyPix3000'
_diffrn_measurement_method '\w scans'
_diffrn_orient_matrix_type 'CrysAlisPro convention (1999,Acta A55,543-557)'
_diffrn_orient_matrix_UB_11 0.0049603000
_diffrn_orient_matrix_UB_12 -0.0622070000
_diffrn_orient_matrix_UB_13 0.0163341000
_diffrn_orient_matrix_UB_21 -0.0664112000
_diffrn_orient_matrix_UB_22 -0.0119617000
_diffrn_orient_matrix_UB_23 0.0462366000
_diffrn_orient_matrix_UB_31 -0.0369364000
_diffrn_orient_matrix_UB_32 0.0036821000
_diffrn_orient_matrix_UB_33 -0.0395523000
_diffrn_radiation_monochromator mirror
_diffrn_radiation_probe x-ray
_diffrn_radiation_type 'Mo K\a'
_diffrn_radiation_wavelength 0.71073
_diffrn_reflns_av_R_equivalents 0.0975
_diffrn_reflns_av_unetI/netI 0.0790
_diffrn_reflns_Laue_measured_fraction_full 0.998
_diffrn_reflns_Laue_measured_fraction_max 0.936
_diffrn_reflns_limit_h_max 12
_diffrn_reflns_limit_h_min -12
_diffrn_reflns_limit_k_max 15
_diffrn_reflns_limit_k_min -15
_diffrn_reflns_limit_l_max 16
_diffrn_reflns_limit_l_min -17
_diffrn_reflns_number 19002
_diffrn_reflns_point_group_measured_fraction_full 0.998
_diffrn_reflns_point_group_measured_fraction_max 0.936
_diffrn_reflns_theta_full 25.242
_diffrn_reflns_theta_max 27.434
_diffrn_reflns_theta_min 3.240
_diffrn_source 'micro-focus sealed X-ray tube'
_diffrn_source_type 'SuperNova (Mo) X-ray Source'
_exptl_absorpt_coefficient_mu 0.126
_exptl_absorpt_correction_T_max 1.00000
_exptl_absorpt_correction_T_min 0.93349
_exptl_absorpt_correction_type multi-scan
_exptl_absorpt_process_details
;
CrysAlisPro 1.171.39.46 (Rigaku Oxford Diffraction, 2018)
Empirical absorption correction using spherical harmonics,
 implemented in SCALE3 ABSPACK scaling algorithm.
;
_exptl_crystal_colour colorless
_exptl_crystal_density_diffrn 1.275
_exptl_crystal_description rod
_exptl_crystal_F_000 559
_exptl_crystal_size_max 0.12
_exptl_crystal_size_mid 0.08
_exptl_crystal_size_min 0.06
_refine_diff_density_max 0.269
_refine_diff_density_min -0.378
_refine_diff_density_rms 0.064
_refine_ls_extinction_method none
_refine_ls_goodness_of_fit_ref 1.100
_refine_ls_hydrogen_treatment constr
_refine_ls_matrix_type full
_refine_ls_number_parameters 370
_refine_ls_number_reflns 5863
_refine_ls_number_restraints 0
_refine_ls_restrained_S_all 1.100
_refine_ls_R_factor_all 0.1104
_refine_ls_R_factor_gt 0.0713
_refine_ls_shift/su_max 0.000
_refine_ls_shift/su_mean 0.000
_refine_ls_structure_factor_coef Fsqd
_refine_ls_weighting_details 'w=1/[\s^2^(Fo^2^)+(0.1193P)^2^] where P=(Fo^2^+2Fc^2^)/3'
_refine_ls_weighting_scheme calc
_refine_ls_wR_factor_gt 0.1893
_refine_ls_wR_factor_ref 0.2352
_reflns_Friedel_coverage 0.000
_reflns_number_gt 3521
_reflns_number_total 5863
_reflns_threshold_expression 'I > 2\s(I)'
_cod_data_source_file d1nj02893f3.cif
_cod_data_source_block gjp-sic
_cod_depositor_comments 'Adding full bibliography for 7060905.cif.'
_cod_original_formula_sum 'C30 H32.50 N3 O4 Si'
_cod_database_code 7060905
_shelx_shelxl_version_number 2017/1
_chemical_oxdiff_formula 'Si C H N O'
_shelx_space_group_comment
;
The symmetry employed for this shelxl refinement is uniquely defined
by the following loop, which should always be used as a source of
symmetry information in preference to the above space-group names.
They are only intended as comments.
;
_diffrn_oxdiff_ac3_digest_frames
;
01b026395e5ccdd876ea83eef132fb965701486578d
;
_reflns_odcompleteness_completeness 99.75
_reflns_odcompleteness_iscentric 1
_reflns_odcompleteness_theta 26.32
_olex2_refinement_description
;
1. Fixed Uiso
 At 1.2 times of:
  All C(H) groups, All C(H,H) groups
2. Rigid body (RIGU) restrains
 C2A, C3A, C5A
 with sigma for 1-2 distances of 0.004 and sigma for 1-3 distances of 0.004
 C2B, C3B, C5B
 with sigma for 1-2 distances of 0.004 and sigma for 1-3 distances of 0.004
3. Others
 Fixed Sof: C2A(0.5) H2AA(0.5) H2AB(0.5) C2B(0.5) H2BA(0.5) H2BB(0.5) C3A(0.6)
 H3AA(0.6) H3AB(0.6) C3B(0.4) H3BA(0.4) H3BB(0.4) C5A(0.5) H5AA(0.5) H5AB(0.5)
 C5B(0.5) H5B(0.5)
4.a Secondary CH2 refined with riding coordinates:
 C8(H8A,H8B), C9(H9A,H9B), C7(H7A,H7B), C17(H17A,H17B), C4(H4A,H4B), C6(H6A,
 H6B), C1(H1A,H1B), C2A(H2AA,H2AB), C2B(H2BA,H2BB), C3A(H3AA,H3AB), C3B(H3BA,
 H3BB), C5A(H5AA,H5AB)
4.b Aromatic/amide H refined with riding coordinates:
 C10(H10), C16(H16), C13(H13), C12(H12), C15(H15), C28(H28), C22(H22),
 C27(H27), C25(H25), C26(H26), C23(H23), C20(H20), C19(H19), C5B(H5B)
;
_olex2_submission_special_instructions 'No special instructions were received'
_oxdiff_exptl_absorpt_empirical_details
;
Empirical correction (ABSPACK) includes:
- Absorption correction using spherical harmonics
- Frame scaling
;
_oxdiff_exptl_absorpt_empirical_full_max 1.247
_oxdiff_exptl_absorpt_empirical_full_min 0.726

loop_
_space_group_symop_operation_xyz
'x, y, z'
'-x, -y, -z'

loop_
_atom_site_label
_atom_site_type_symbol
_atom_site_fract_x
_atom_site_fract_y
_atom_site_fract_z
_atom_site_U_iso_or_equiv
_atom_site_adp_type
_atom_site_occupancy
_atom_site_site_symmetry_order
_atom_site_calc_flag
_atom_site_refinement_flags_posn
_atom_site_refinement_flags_adp
_atom_site_refinement_flags_occupancy
_atom_site_disorder_assembly
_atom_site_disorder_group
Si1 Si 0.90439(8) 0.17965(7) 0.26708(6) 0.0494(3) Uani 1 1 d . . . . .
O4 O 0.6580(2) 0.6586(2) 0.72858(16) 0.0652(6) Uani 1 1 d . . . . .
O3 O 0.9294(3) 0.21446(18) 0.12666(16) 0.0741(7) Uani 1 1 d . . . . .
N2 N 0.9309(3) 0.5738(2) 0.25842(18) 0.0527(6) Uani 1 1 d . . . . .
O1 O 1.0435(2) 0.1522(2) 0.31596(19) 0.0791(7) Uani 1 1 d . . . . .
O2 O 0.7461(2) 0.1166(2) 0.36539(18) 0.0816(7) Uani 1 1 d . . . . .
N1 N 0.9316(3) 0.0002(2) 0.2754(2) 0.0604(6) Uani 1 1 d . . . . .
C11 C 0.7679(3) 0.6118(2) 0.4185(2) 0.0439(6) Uani 1 1 d . . . . .
C10 C 0.8076(3) 0.5939(2) 0.3092(2) 0.0490(7) Uani 1 1 d . . . . .
H10 H 0.736222 0.597764 0.275763 0.059 Uiso 1 1 calc R . . . .
C14 C 0.6866(3) 0.6432(3) 0.6272(2) 0.0501(7) Uani 1 1 d . . . . .
C8 C 0.9949(3) 0.4299(2) 0.1704(2) 0.0502(7) Uani 1 1 d . . . . .
H8A H 1.078188 0.414393 0.197456 0.060 Uiso 1 1 calc R . . . .
H8B H 1.022460 0.425496 0.094646 0.060 Uiso 1 1 calc R . . . .
C16 C 0.8693(3) 0.6180(2) 0.4692(2) 0.0507(7) Uani 1 1 d . . . . .
H16 H 0.965582 0.611885 0.432969 0.061 Uiso 1 1 calc R . . . .
C24 C 0.4201(3) 0.7493(2) 1.2050(2) 0.0486(7) Uani 1 1 d . . . . .
C13 C 0.5849(3) 0.6381(3) 0.5776(2) 0.0553(7) Uani 1 1 d . . . . .
H13 H 0.488689 0.644865 0.613467 0.066 Uiso 1 1 calc R . . . .
C29 C 0.4846(3) 0.8473(3) 1.2001(2) 0.0532(7) Uani 1 1 d . . . . .
C12 C 0.6270(3) 0.6228(3) 0.4736(2) 0.0525(7) Uani 1 1 d . . . . .
H12 H 0.557873 0.620013 0.440257 0.063 Uiso 1 1 calc R . . . .
C9 C 0.9538(3) 0.5552(3) 0.1518(2) 0.0565(7) Uani 1 1 d . . . . .
H9A H 1.029312 0.612362 0.086627 0.068 Uiso 1 1 calc R . . . .
H9B H 0.866649 0.569488 0.130105 0.068 Uiso 1 1 calc R . . . .
C15 C 0.8294(3) 0.6332(3) 0.5720(2) 0.0532(7) Uani 1 1 d . . . . .
H15 H 0.898764 0.636764 0.604848 0.064 Uiso 1 1 calc R . . . .
C28 C 0.4439(3) 0.8748(3) 1.2976(3) 0.0622(8) Uani 1 1 d . . . . .
H28 H 0.487681 0.941765 1.292219 0.075 Uiso 1 1 calc R . . . .
C7 C 0.8774(3) 0.3333(3) 0.2586(2) 0.0579(7) Uani 1 1 d . . . . .
H7A H 0.789146 0.358352 0.240143 0.070 Uiso 1 1 calc R . . . .
H7B H 0.863271 0.328707 0.336888 0.070 Uiso 1 1 calc R . . . .
C22 C 0.5899(3) 0.7216(3) 1.0282(2) 0.0567(7) Uani 1 1 d . . . . .
H22 H 0.668037 0.739990 1.044520 0.068 Uiso 1 1 calc R . . . .
C27 C 0.3411(3) 0.8050(3) 1.4008(2) 0.0628(8) Uani 1 1 d . . . . .
H27 H 0.314780 0.823392 1.465687 0.075 Uiso 1 1 calc R . . . .
C21 C 0.4528(3) 0.7191(2) 1.1013(2) 0.0514(7) Uani 1 1 d . . . . .
C18 C 0.4988(3) 0.6714(3) 0.9036(2) 0.0565(7) Uani 1 1 d . . . . .
C25 C 0.3155(3) 0.6801(3) 1.3104(2) 0.0570(7) Uani 1 1 d . . . . .
H25 H 0.269898 0.613665 1.316441 0.068 Uiso 1 1 calc R . . . .
C26 C 0.2777(3) 0.7072(3) 1.4065(2) 0.0615(8) Uani 1 1 d . . . . .
H26 H 0.207875 0.658407 1.476285 0.074 Uiso 1 1 calc R . . . .
C23 C 0.6132(3) 0.6973(3) 0.9307(2) 0.0591(8) Uani 1 1 d . . . . .
H23 H 0.706548 0.698296 0.883196 0.071 Uiso 1 1 calc R . . . .
N3 N 0.6838(3) 0.9913(3) 1.0157(3) 0.0893(9) Uani 1 1 d . . . . .
C30 C 0.5953(3) 0.9272(3) 1.0950(3) 0.0647(8) Uani 1 1 d . . . . .
C17 C 0.5131(3) 0.6499(3) 0.7967(2) 0.0672(8) Uani 1 1 d . . . . .
H17A H 0.470204 0.570948 0.822245 0.081 Uiso 1 1 calc R . . . .
H17B H 0.461814 0.708242 0.748156 0.081 Uiso 1 1 calc R . . . .
C20 C 0.3388(3) 0.6889(3) 1.0759(3) 0.0690(9) Uani 1 1 d . . . . .
H20 H 0.245425 0.683271 1.125658 0.083 Uiso 1 1 calc R . . . .
C19 C 0.3630(3) 0.6671(3) 0.9774(3) 0.0739(10) Uani 1 1 d . . . . .
H19 H 0.285058 0.649050 0.960737 0.089 Uiso 1 1 calc R . . . .
C4 C 0.7037(4) -0.0053(3) 0.4123(3) 0.0874(12) Uani 1 1 d . . . . .
H4A H 0.637319 -0.015531 0.375831 0.105 Uiso 1 1 calc R . . A 2
H4B H 0.655267 -0.035857 0.497202 0.105 Uiso 1 1 calc R . . A 2
C6 C 0.9483(4) 0.1319(3) 0.0770(3) 0.0815(10) Uani 1 1 d . . . . .
H6A H 0.885959 0.148637 0.028660 0.098 Uiso 1 1 calc R . . B 2
H6B H 1.046712 0.141286 0.025716 0.098 Uiso 1 1 calc R . . B 2
C1 C 1.1205(4) 0.0491(4) 0.3292(3) 0.0911(11) Uani 1 1 d . . . . .
H1A H 1.094808 -0.005595 0.412807 0.109 Uiso 1 1 calc R . . C 2
H1B H 1.222549 0.071681 0.300664 0.109 Uiso 1 1 calc R . . C 2
C2A C 1.0131(8) -0.0573(6) 0.3578(7) 0.0667(18) Uani 0.5 1 d . U P D 1
H2AA H 1.065042 -0.121515 0.343190 0.080 Uiso 0.5 1 calc R . P D 1
H2AB H 0.950662 -0.089065 0.439583 0.080 Uiso 0.5 1 calc R . P D 1
C2B C 1.0909(12) -0.0115(9) 0.2640(9) 0.116(4) Uani 0.5 1 d . U P D 2
H2BA H 1.110801 -0.095092 0.297741 0.140 Uiso 0.5 1 calc R . P D 2
H2BB H 1.149783 0.025815 0.181167 0.140 Uiso 0.5 1 calc R . P D 2
C3A C 0.7803(6) -0.0561(5) 0.3260(5) 0.0685(14) Uani 0.6 1 d . U P D 1
H3AA H 0.736613 -0.034864 0.264057 0.082 Uiso 0.6 1 calc R . P D 1
H3AB H 0.778892 -0.142597 0.366053 0.082 Uiso 0.6 1 calc R . P D 1
C3B C 0.8451(12) -0.0794(8) 0.3868(7) 0.083(3) Uani 0.4 1 d . U P D 2
H3BA H 0.892522 -0.098559 0.446145 0.100 Uiso 0.4 1 calc R . P D 2
H3BB H 0.819729 -0.152723 0.385572 0.100 Uiso 0.4 1 calc R . P D 2
C5A C 1.0017(10) 0.0093(10) 0.1558(9) 0.077(3) Uani 0.5 1 d . U P D 1
H5AA H 0.970452 -0.057417 0.146723 0.092 Uiso 0.5 1 calc R . P D 1
H5AB H 1.105370 0.013214 0.135905 0.092 Uiso 0.5 1 calc R . P D 1
C5B C 0.9174(13) 0.0138(10) 0.1646(9) 0.099(4) Uani 0.5 1 d . U P D 2
H5B H 0.890590 -0.049054 0.152709 0.119 Uiso 0.5 1 calc R . P D 2

loop_
_atom_site_aniso_label
_atom_site_aniso_U_11
_atom_site_aniso_U_22
_atom_site_aniso_U_33
_atom_site_aniso_U_23
_atom_site_aniso_U_13
_atom_site_aniso_U_12
Si1 0.0513(5) 0.0590(5) 0.0431(4) -0.0274(4) -0.0137(4) 0.0034(4)
O4 0.0473(12) 0.1102(18) 0.0553(11) -0.0557(12) -0.0092(9) 0.0036(11)
O3 0.1284(19) 0.0565(13) 0.0488(11) -0.0319(10) -0.0311(12) 0.0131(12)
N2 0.0648(16) 0.0568(15) 0.0441(12) -0.0299(11) -0.0159(11) 0.0078(12)
O1 0.0838(16) 0.0743(15) 0.1114(17) -0.0496(13) -0.0617(14) 0.0208(12)
O2 0.0693(15) 0.0820(17) 0.0853(14) -0.0518(13) 0.0127(12) -0.0156(12)
N1 0.0659(17) 0.0612(16) 0.0577(15) -0.0289(13) -0.0197(13) 0.0063(13)
C11 0.0490(16) 0.0471(15) 0.0406(13) -0.0222(11) -0.0167(12) 0.0078(12)
C10 0.0572(18) 0.0517(16) 0.0431(14) -0.0217(12) -0.0213(13) 0.0080(13)
C14 0.0512(17) 0.0611(18) 0.0431(13) -0.0289(13) -0.0119(13) 0.0023(13)
C8 0.0609(17) 0.0557(17) 0.0385(13) -0.0270(12) -0.0126(13) 0.0073(14)
C16 0.0461(16) 0.0603(18) 0.0472(14) -0.0272(13) -0.0116(12) 0.0071(13)
C24 0.0497(16) 0.0562(17) 0.0469(14) -0.0288(13) -0.0167(13) 0.0123(13)
C13 0.0454(16) 0.074(2) 0.0545(15) -0.0372(14) -0.0138(13) 0.0090(14)
C29 0.0450(16) 0.0714(19) 0.0516(15) -0.0336(14) -0.0166(13) 0.0066(14)
C12 0.0494(17) 0.0673(19) 0.0524(15) -0.0330(14) -0.0215(13) 0.0081(14)
C9 0.0700(19) 0.0633(19) 0.0368(13) -0.0252(13) -0.0123(13) 0.0049(15)
C15 0.0451(16) 0.074(2) 0.0482(15) -0.0330(14) -0.0157(13) 0.0054(14)
C28 0.0541(18) 0.086(2) 0.0719(19) -0.0530(18) -0.0272(16) 0.0124(16)
C7 0.0569(18) 0.070(2) 0.0527(15) -0.0349(15) -0.0116(14) 0.0012(15)
C22 0.0467(17) 0.076(2) 0.0593(16) -0.0413(15) -0.0159(14) 0.0074(15)
C27 0.066(2) 0.089(2) 0.0520(16) -0.0444(17) -0.0263(15) 0.0265(17)
C21 0.0541(17) 0.0591(18) 0.0485(15) -0.0310(13) -0.0155(13) 0.0084(13)
C18 0.0498(17) 0.079(2) 0.0500(15) -0.0396(15) -0.0095(13) 0.0016(15)
C25 0.0618(19) 0.0621(18) 0.0458(15) -0.0267(14) -0.0110(14) 0.0069(15)
C26 0.066(2) 0.068(2) 0.0447(15) -0.0234(14) -0.0140(14) 0.0151(16)
C23 0.0486(17) 0.080(2) 0.0561(16) -0.0408(16) -0.0097(14) 0.0063(15)
N3 0.076(2) 0.097(2) 0.087(2) -0.0490(18) 0.0039(17) -0.0227(18)
C30 0.058(2) 0.080(2) 0.069(2) -0.0454(18) -0.0165(17) 0.0001(17)
C17 0.0535(18) 0.096(2) 0.0644(18) -0.0517(18) -0.0091(15) -0.0018(17)
C20 0.0483(18) 0.108(3) 0.0651(18) -0.0572(19) -0.0073(15) 0.0033(17)
C19 0.0515(19) 0.120(3) 0.075(2) -0.067(2) -0.0156(16) 0.0007(18)
C4 0.085(3) 0.091(3) 0.083(2) -0.049(2) 0.003(2) -0.035(2)
C6 0.127(3) 0.076(2) 0.0532(18) -0.0401(18) -0.027(2) 0.011(2)
C1 0.086(3) 0.089(3) 0.114(3) -0.043(2) -0.056(2) 0.021(2)
C2A 0.074(5) 0.055(4) 0.079(4) -0.025(4) -0.043(4) 0.017(3)
C2B 0.175(10) 0.107(7) 0.126(7) -0.084(6) -0.096(8) 0.106(7)
C3A 0.057(3) 0.067(4) 0.078(4) -0.032(3) -0.015(3) -0.006(3)
C3B 0.117(9) 0.071(6) 0.067(5) -0.028(5) -0.033(6) -0.015(6)
C5A 0.076(6) 0.075(6) 0.074(5) -0.042(4) -0.006(5) 0.022(5)
C5B 0.187(12) 0.074(6) 0.088(7) -0.067(6) -0.076(9) 0.061(9)

loop_
_atom_type_symbol
_atom_type_description
_atom_type_scat_dispersion_real
_atom_type_scat_dispersion_imag
_atom_type_scat_source
C C 0.0033 0.0016 'International Tables Vol C Tables 4.2.6.8 and 6.1.1.4'
H H 0.0000 0.0000 'International Tables Vol C Tables 4.2.6.8 and 6.1.1.4'
N N 0.0061 0.0033 'International Tables Vol C Tables 4.2.6.8 and 6.1.1.4'
O O 0.0106 0.0060 'International Tables Vol C Tables 4.2.6.8 and 6.1.1.4'
Si Si 0.0817 0.0704 'International Tables Vol C Tables 4.2.6.8 and 6.1.1.4'

loop_
_geom_angle_atom_site_label_1
_geom_angle_atom_site_label_2
_geom_angle_atom_site_label_3
_geom_angle
_geom_angle_site_symmetry_1
_geom_angle_site_symmetry_3
_geom_angle_publ_flag
O3 Si1 O1 119.35(13) . . ?
O3 Si1 O2 118.41(12) . . ?
O3 Si1 N1 81.88(9) . . ?
O3 Si1 C7 97.40(11) . . ?
O1 Si1 O2 117.03(12) . . ?
O1 Si1 N1 83.09(10) . . ?
O1 Si1 C7 98.29(12) . . ?
O2 Si1 N1 82.14(11) . . ?
O2 Si1 C7 97.19(12) . . ?
C7 Si1 N1 178.61(11) . . ?
C14 O4 C17 117.3(2) . . ?
C6 O3 Si1 125.05(19) . . ?
C10 N2 C9 118.3(2) . . ?
C1 O1 Si1 123.7(2) . . ?
C4 O2 Si1 124.2(2) . . ?
C2A N1 Si1 105.0(3) . . ?
C2A N1 C3A 111.6(4) . . ?
C2B N1 Si1 101.1(4) . . ?
C3A N1 Si1 104.1(2) . . ?
C3B N1 Si1 107.3(4) . . ?
C3B N1 C2B 111.3(6) . . ?
C3B N1 C5B 124.2(7) . . ?
C5A N1 Si1 109.2(5) . . ?
C5A N1 C2A 114.7(5) . . ?
C5A N1 C3A 111.4(5) . . ?
C5B N1 Si1 103.3(4) . . ?
C5B N1 C2B 107.0(6) . . ?
C16 C11 C10 122.0(2) . . ?
C12 C11 C10 120.1(2) . . ?
C12 C11 C16 117.9(2) . . ?
N2 C10 C11 124.4(2) . . ?
N2 C10 H10 117.8 . . ?
C11 C10 H10 117.8 . . ?
O4 C14 C13 124.7(2) . . ?
O4 C14 C15 116.1(2) . . ?
C13 C14 C15 119.3(2) . . ?
H8A C8 H8B 107.6 . . ?
C9 C8 H8A 108.7 . . ?
C9 C8 H8B 108.7 . . ?
C9 C8 C7 114.2(2) . . ?
C7 C8 H8A 108.7 . . ?
C7 C8 H8B 108.7 . . ?
C11 C16 H16 119.5 . . ?
C15 C16 C11 121.0(2) . . ?
C15 C16 H16 119.5 . . ?
C29 C24 C21 123.3(2) . . ?
C29 C24 C25 117.2(2) . . ?
C25 C24 C21 119.5(3) . . ?
C14 C13 H13 120.2 . . ?
C14 C13 C12 119.5(3) . . ?
C12 C13 H13 120.2 . . ?
C24 C29 C28 120.7(3) . . ?
C24 C29 C30 122.7(2) . . ?
C28 C29 C30 116.5(3) . . ?
C11 C12 C13 121.9(2) . . ?
C11 C12 H12 119.1 . . ?
C13 C12 H12 119.1 . . ?
N2 C9 C8 111.8(2) . . ?
N2 C9 H9A 109.2 . . ?
N2 C9 H9B 109.2 . . ?
C8 C9 H9A 109.2 . . ?
C8 C9 H9B 109.2 . . ?
H9A C9 H9B 107.9 . . ?
C14 C15 H15 119.8 . . ?
C16 C15 C14 120.5(2) . . ?
C16 C15 H15 119.8 . . ?
C29 C28 H28 119.5 . . ?
C27 C28 C29 121.1(3) . . ?
C27 C28 H28 119.5 . . ?
Si1 C7 H7A 107.9 . . ?
Si1 C7 H7B 107.9 . . ?
C8 C7 Si1 117.44(19) . . ?
C8 C7 H7A 107.9 . . ?
C8 C7 H7B 107.9 . . ?
H7A C7 H7B 107.2 . . ?
C21 C22 H22 119.5 . . ?
C21 C22 C23 121.1(2) . . ?
C23 C22 H22 119.5 . . ?
C28 C27 H27 120.8 . . ?
C28 C27 C26 118.4(3) . . ?
C26 C27 H27 120.8 . . ?
C22 C21 C24 123.7(2) . . ?
C22 C21 C20 118.0(2) . . ?
C20 C21 C24 118.2(2) . . ?
C23 C18 C17 124.3(2) . . ?
C19 C18 C23 118.2(2) . . ?
C19 C18 C17 117.5(2) . . ?
C24 C25 H25 119.2 . . ?
C26 C25 C24 121.6(3) . . ?
C26 C25 H25 119.2 . . ?
C27 C26 C25 121.0(3) . . ?
C27 C26 H26 119.5 . . ?
C25 C26 H26 119.5 . . ?
C22 C23 H23 119.7 . . ?
C18 C23 C22 120.5(3) . . ?
C18 C23 H23 119.7 . . ?
N3 C30 C29 177.1(3) . . ?
O4 C17 C18 111.1(2) . . ?
O4 C17 H17A 109.4 . . ?
O4 C17 H17B 109.4 . . ?
C18 C17 H17A 109.4 . . ?
C18 C17 H17B 109.4 . . ?
H17A C17 H17B 108.0 . . ?
C21 C20 H20 119.8 . . ?
C19 C20 C21 120.4(3) . . ?
C19 C20 H20 119.8 . . ?
C18 C19 C20 121.8(3) . . ?
C18 C19 H19 119.1 . . ?
C20 C19 H19 119.1 . . ?
O2 C4 H4A 109.8 . . ?
O2 C4 H4B 109.8 . . ?
O2 C4 C3A 110.6(3) . . ?
O2 C4 C3B 109.5(4) . . ?
H4A C4 H4B 108.2 . . ?
C3B C4 H4A 109.8 . . ?
C3B C4 H4B 109.8 . . ?
O3 C6 H6A 109.3 . . ?
O3 C6 H6B 109.3 . . ?
O3 C6 C5A 112.0(4) . . ?
H6A C6 H6B 107.9 . . ?
C5B C6 O3 111.8(4) . . ?
C5B C6 H6A 109.3 . . ?
C5B C6 H6B 109.3 . . ?
O1 C1 H1A 109.2 . . ?
O1 C1 H1B 109.2 . . ?
O1 C1 C2A 108.3(3) . . ?
O1 C1 C2B 111.8(4) . . ?
H1A C1 H1B 107.9 . . ?
C2B C1 H1A 109.2 . . ?
C2B C1 H1B 109.2 . . ?
N1 C2A C1 103.0(4) . . ?
N1 C2A H2AA 111.2 . . ?
N1 C2A H2AB 111.2 . . ?
C1 C2A H2AA 111.2 . . ?
C1 C2A H2AB 111.2 . . ?
H2AA C2A H2AB 109.1 . . ?
N1 C2B H2BA 110.5 . . ?
N1 C2B H2BB 110.5 . . ?
C1 C2B N1 106.1(5) . . ?
C1 C2B H2BA 110.5 . . ?
C1 C2B H2BB 110.5 . . ?
H2BA C2B H2BB 108.7 . . ?
N1 C3A H3AA 111.0 . . ?
N1 C3A H3AB 111.0 . . ?
C4 C3A N1 104.0(4) . . ?
C4 C3A H3AA 111.0 . . ?
C4 C3A H3AB 111.0 . . ?
H3AA C3A H3AB 109.0 . . ?
N1 C3B C4 102.9(6) . . ?
N1 C3B H3BA 111.2 . . ?
N1 C3B H3BB 111.2 . . ?
C4 C3B H3BA 111.2 . . ?
C4 C3B H3BB 111.2 . . ?
H3BA C3B H3BB 109.1 . . ?
N1 C5A C6 101.7(6) . . ?
N1 C5A H5AA 111.4 . . ?
N1 C5A H5AB 111.4 . . ?
C6 C5A H5AA 111.4 . . ?
C6 C5A H5AB 111.4 . . ?
H5AA C5A H5AB 109.3 . . ?
N1 C5B H5B 123.6 . . ?
C6 C5B N1 112.7(7) . . ?
C6 C5B H5B 123.6 . . ?

loop_
_geom_bond_atom_site_label_1
_geom_bond_atom_site_label_2
_geom_bond_distance
_geom_bond_site_symmetry_2
_geom_bond_publ_flag
Si1 O3 1.6425(18) . ?
Si1 O1 1.647(2) . ?
Si1 O2 1.656(2) . ?
Si1 N1 2.182(3) . ?
Si1 C7 1.866(3) . ?
O4 C14 1.366(3) . ?
O4 C17 1.405(3) . ?
O3 C6 1.407(3) . ?
N2 C10 1.251(3) . ?
N2 C9 1.463(3) . ?
O1 C1 1.411(4) . ?
O2 C4 1.404(4) . ?
N1 C2A 1.461(6) . ?
N1 C2B 1.530(10) . ?
N1 C3A 1.509(6) . ?
N1 C3B 1.391(8) . ?
N1 C5A 1.459(10) . ?
N1 C5B 1.445(9) . ?
C11 C10 1.473(3) . ?
C11 C16 1.389(3) . ?
C11 C12 1.373(3) . ?
C10 H10 0.9300 . ?
C14 C13 1.377(4) . ?
C14 C15 1.387(4) . ?
C8 H8A 0.9700 . ?
C8 H8B 0.9700 . ?
C8 C9 1.510(4) . ?
C8 C7 1.511(4) . ?
C16 H16 0.9300 . ?
C16 C15 1.373(3) . ?
C24 C29 1.381(4) . ?
C24 C21 1.499(3) . ?
C24 C25 1.385(4) . ?
C13 H13 0.9300 . ?
C13 C12 1.388(3) . ?
C29 C28 1.396(3) . ?
C29 C30 1.451(4) . ?
C12 H12 0.9300 . ?
C9 H9A 0.9700 . ?
C9 H9B 0.9700 . ?
C15 H15 0.9300 . ?
C28 H28 0.9300 . ?
C28 C27 1.365(4) . ?
C7 H7A 0.9700 . ?
C7 H7B 0.9700 . ?
C22 H22 0.9300 . ?
C22 C21 1.379(3) . ?
C22 C23 1.386(3) . ?
C27 H27 0.9300 . ?
C27 C26 1.370(4) . ?
C21 C20 1.387(4) . ?
C18 C23 1.382(4) . ?
C18 C17 1.503(3) . ?
C18 C19 1.368(4) . ?
C25 H25 0.9300 . ?
C25 C26 1.376(3) . ?
C26 H26 0.9300 . ?
C23 H23 0.9300 . ?
N3 C30 1.137(4) . ?
C17 H17A 0.9700 . ?
C17 H17B 0.9700 . ?
C20 H20 0.9300 . ?
C20 C19 1.379(4) . ?
C19 H19 0.9300 . ?
C4 H4A 0.9700 . ?
C4 H4B 0.9700 . ?
C4 C3A 1.501(6) . ?
C4 C3B 1.635(11) . ?
C6 H6A 0.9700 . ?
C6 H6B 0.9700 . ?
C6 C5A 1.593(11) . ?
C6 C5B 1.400(12) . ?
C1 H1A 0.9700 . ?
C1 H1B 0.9700 . ?
C1 C2A 1.592(7) . ?
C1 C2B 1.461(8) . ?
C2A H2AA 0.9700 . ?
C2A H2AB 0.9700 . ?
C2B H2BA 0.9700 . ?
C2B H2BB 0.9700 . ?
C3A H3AA 0.9700 . ?
C3A H3AB 0.9700 . ?
C3B H3BA 0.9700 . ?
C3B H3BB 0.9700 . ?
C5A H5AA 0.9700 . ?
C5A H5AB 0.9700 . ?
C5B H5B 0.9300 . ?
